data_7119048
loop_
_publ_author_name
'Dominik A. Imbrich'
'Wolfgang Frey'
'Stefan Naumann'
'Michael R. Buchmeiser'

_publ_section_title
;
 Application of imidazolinium salts and N-heterocyclic olefins for the
 synthesis of anionic and neutral tungsten imido alkylidene complexes
;
_journal_name_full Chem.Commun.
_journal_page_first 6099
_journal_volume 52
_journal_year 2016
_chemical_formula_moiety 'C61 H72 F5 N5 O W, 1.5(C H2 Cl2)'
_chemical_formula_sum 'C62.5 H75 Cl3 F5 N5 O W'
_chemical_formula_weight 1297.47
_chemical_name_systematic
; 
complex 3 
;
_space_group_IT_number 14
_symmetry_cell_setting monoclinic
_symmetry_space_group_name_Hall '-P 2ybc'
_symmetry_space_group_name_H-M 'P 1 21/c 1'
_atom_sites_solution_hydrogens geom
_atom_sites_solution_primary direct
_atom_sites_solution_secondary difmap
_audit_creation_method SHELXL-97
_audit_update_record
;
2016-03-01 deposited with the CCDC.
2016-04-04 downloaded from the CCDC.
;
_cell_angle_alpha 90.00
_cell_angle_beta 94.9910(10)
_cell_angle_gamma 90.00
_cell_formula_units_Z 4
_cell_length_a 11.2444(3)
_cell_length_b 26.1267(5)
_cell_length_c 20.6154(4)
_cell_measurement_reflns_used 12088
_cell_measurement_temperature 100(2)
_cell_measurement_theta_max 28.30
_cell_measurement_theta_min 1.56
_cell_volume 6033.4(2)
_computing_cell_refinement 'Bruker APEXII Software Suite, 2008'
_computing_data_collection 'Bruker APEXII Software Suite, 2008'
_computing_data_reduction 'Bruker APEXII Software Suite, 2008'
_computing_molecular_graphics 'SHELXTL-plus, XP (Sheldrick, 1991)'
_computing_structure_refinement 'SHELXL-97 (Sheldrick, 1997)'
_computing_structure_solution 'SHELXS-97 (Sheldrick, 1990)'
_diffrn_ambient_temperature 100(2)
_diffrn_measured_fraction_theta_full 0.983
_diffrn_measured_fraction_theta_max 0.983
_diffrn_measurement_device_type 'Bruker Kappa APEXII Duo'
_diffrn_measurement_method 'Omega + Phi Scans'
_diffrn_radiation_monochromator Triumph
_diffrn_radiation_source 'fine-focus sealed tube'
_diffrn_radiation_type MoK\a
_diffrn_radiation_wavelength 0.71073
_diffrn_reflns_av_R_equivalents 0.0344
_diffrn_reflns_av_sigmaI/netI 0.0361
_diffrn_reflns_limit_h_max 15
_diffrn_reflns_limit_h_min -14
_diffrn_reflns_limit_k_max 34
_diffrn_reflns_limit_k_min -30
_diffrn_reflns_limit_l_max 27
_diffrn_reflns_limit_l_min -25
_diffrn_reflns_number 61583
_diffrn_reflns_theta_full 28.30
_diffrn_reflns_theta_max 28.30
_diffrn_reflns_theta_min 1.56
_diffrn_standards_decay_% 0
_diffrn_standards_interval_count 0
_diffrn_standards_number 0
_exptl_absorpt_coefficient_mu 2.107
_exptl_absorpt_correction_T_max 0.8546
_exptl_absorpt_correction_T_min 0.7560
_exptl_absorpt_correction_type numerical
_exptl_absorpt_process_details 'SADABS (Bruker, 2008)'
_exptl_crystal_colour light-yellow
_exptl_crystal_density_diffrn 1.428
_exptl_crystal_density_method 'not measured'
_exptl_crystal_description block
_exptl_crystal_F_000 2652
_exptl_crystal_size_max 0.21
_exptl_crystal_size_mid 0.17
_exptl_crystal_size_min 0.16
_refine_diff_density_max 0.876
_refine_diff_density_min -0.746
_refine_diff_density_rms 0.080
_refine_ls_extinction_method none
_refine_ls_goodness_of_fit_ref 1.024
_refine_ls_hydrogen_treatment mixed
_refine_ls_matrix_type full
_refine_ls_number_parameters 736
_refine_ls_number_reflns 14733
_refine_ls_number_restraints 0
_refine_ls_restrained_S_all 1.024
_refine_ls_R_factor_all 0.0400
_refine_ls_R_factor_gt 0.0271
_refine_ls_shift/su_max 0.004
_refine_ls_shift/su_mean 0.000
_refine_ls_structure_factor_coef Fsqd
_refine_ls_weighting_details 'calc w=1/[\s^2^(Fo^2^)+(0.0240P)^2^+3.0036P] where P=(Fo^2^+2Fc^2^)/3'
_refine_ls_weighting_scheme calc
_refine_ls_wR_factor_gt 0.0545
_refine_ls_wR_factor_ref 0.0571
_reflns_number_gt 12088
_reflns_number_total 14733
_reflns_threshold_expression >2sigma(I)
_cod_data_source_file c6cc02483a2.cif
_cod_data_source_block buch133
_cod_original_sg_symbol_H-M 'P 21/c'
_cod_original_formula_sum 'C62.50 H75 Cl3 F5 N5 O W'
_cod_database_code 7119048

loop_
_symmetry_equiv_pos_as_xyz
'x, y, z'
'-x, y+1/2, -z+1/2'
'-x, -y, -z'
'x, -y-1/2, z-1/2'

loop_
_atom_site_label
_atom_site_type_symbol
_atom_site_fract_x
_atom_site_fract_y
_atom_site_fract_z
_atom_site_U_iso_or_equiv
_atom_site_adp_type
_atom_site_occupancy
_atom_site_symmetry_multiplicity
_atom_site_calc_flag
_atom_site_refinement_flags
_atom_site_disorder_assembly
_atom_site_disorder_group
W1 W 0.196985(8) 0.405331(3) 0.713556(4) 0.01372(3) Uani 1 1 d . . .
O1 O 0.28771(14) 0.34538(6) 0.67367(7) 0.0192(3) Uani 1 1 d . . .
N1 N 0.08723(17) 0.43835(7) 0.75254(8) 0.0180(4) Uani 1 1 d . . .
F1 F 0.27513(16) 0.26686(5) 0.76529(7) 0.0386(4) Uani 1 1 d . . .
C1 C 0.3789(2) 0.31466(8) 0.69015(10) 0.0179(5) Uani 1 1 d . . .
N2 N 0.29301(17) 0.37921(7) 0.80121(8) 0.0172(4) Uani 1 1 d . . .
F2 F 0.4671(2) 0.20975(6) 0.80031(9) 0.0635(6) Uani 1 1 d . . .
C2 C 0.4844(2) 0.31856(9) 0.65983(11) 0.0217(5) Uani 1 1 d . . .
N3 N 0.08926(16) 0.38994(7) 0.62573(8) 0.0161(4) Uani 1 1 d . . .
C3 C 0.5814(2) 0.28684(11) 0.67489(15) 0.0367(7) Uani 1 1 d . . .
F3 F 0.67011(18) 0.21978(7) 0.73901(12) 0.0748(7) Uani 1 1 d . . .
F4 F 0.68001(14) 0.29187(7) 0.64342(10) 0.0573(5) Uani 1 1 d . . .
C4 C 0.5752(3) 0.25053(11) 0.72281(16) 0.0440(8) Uani 1 1 d . . .
F5 F 0.49286(13) 0.35537(5) 0.61440(7) 0.0304(3) Uani 1 1 d . . .
C5 C 0.4735(3) 0.24547(10) 0.75305(13) 0.0378(7) Uani 1 1 d . . .
C6 C 0.3767(2) 0.27590(9) 0.73627(11) 0.0264(5) Uani 1 1 d . . .
C7 C -0.0044(2) 0.46129(9) 0.78437(11) 0.0248(5) Uani 1 1 d . . .
C8 C 0.0210(3) 0.48025(10) 0.84841(12) 0.0359(7) Uani 1 1 d . . .
C9 C -0.0735(4) 0.50402(12) 0.87711(14) 0.0548(10) Uani 1 1 d . . .
H9 H -0.0589 0.5177 0.9197 0.066 Uiso 1 1 calc R . .
C10 C -0.1857(3) 0.50823(13) 0.84623(16) 0.0570(10) Uani 1 1 d . . .
H10 H -0.2474 0.5241 0.8676 0.068 Uiso 1 1 calc R . .
C11 C -0.2088(3) 0.48929(11) 0.78397(15) 0.0432(8) Uani 1 1 d . . .
H11 H -0.2870 0.4920 0.7628 0.052 Uiso 1 1 calc R . .
C12 C -0.1190(2) 0.46609(10) 0.75143(12) 0.0282(6) Uani 1 1 d . . .
C13 C 0.1416(3) 0.47668(10) 0.88586(12) 0.0408(8) Uani 1 1 d . . .
H13 H 0.1959 0.4574 0.8587 0.049 Uiso 1 1 calc R . .
C14 C 0.1355(4) 0.44754(12) 0.95020(13) 0.0556(10) Uani 1 1 d . . .
H14A H 0.0845 0.4663 0.9782 0.083 Uiso 1 1 calc R . .
H14B H 0.2160 0.4443 0.9722 0.083 Uiso 1 1 calc R . .
H14C H 0.1021 0.4134 0.9412 0.083 Uiso 1 1 calc R . .
C15 C 0.1958(4) 0.52998(12) 0.89997(16) 0.0634(11) Uani 1 1 d . . .
H15A H 0.1991 0.5487 0.8590 0.095 Uiso 1 1 calc R . .
H15B H 0.2767 0.5263 0.9213 0.095 Uiso 1 1 calc R . .
H15C H 0.1462 0.5489 0.9286 0.095 Uiso 1 1 calc R . .
C16 C -0.1464(2) 0.44903(10) 0.68151(12) 0.0279(6) Uani 1 1 d . . .
H16 H -0.0755 0.4296 0.6685 0.034 Uiso 1 1 calc R . .
C17 C -0.1652(3) 0.49497(11) 0.63575(14) 0.0390(7) Uani 1 1 d . . .
H17A H -0.2373 0.5135 0.6456 0.059 Uiso 1 1 calc R . .
H17B H -0.1744 0.4830 0.5905 0.059 Uiso 1 1 calc R . .
H17C H -0.0961 0.5178 0.6418 0.059 Uiso 1 1 calc R . .
C18 C -0.2544(2) 0.41356(11) 0.67234(15) 0.0399(7) Uani 1 1 d . . .
H18A H -0.2422 0.3841 0.7016 0.060 Uiso 1 1 calc R . .
H18B H -0.2641 0.4016 0.6271 0.060 Uiso 1 1 calc R . .
H18C H -0.3262 0.4322 0.6824 0.060 Uiso 1 1 calc R . .
C19 C 0.2877(2) 0.46220(9) 0.69011(11) 0.0194(5) Uani 1 1 d . . .
H19 H 0.351(2) 0.4479(9) 0.6676(11) 0.019(6) Uiso 1 1 d . . .
C20 C 0.2992(2) 0.52054(9) 0.69596(12) 0.0250(5) Uani 1 1 d . . .
C21 C 0.3919(3) 0.53308(11) 0.75393(13) 0.0397(7) Uani 1 1 d . . .
H21A H 0.3664 0.5177 0.7938 0.060 Uiso 1 1 calc R . .
H21B H 0.3979 0.5703 0.7594 0.060 Uiso 1 1 calc R . .
H21C H 0.4699 0.5192 0.7452 0.060 Uiso 1 1 calc R . .
C22 C 0.1809(3) 0.54489(10) 0.70967(14) 0.0355(7) Uani 1 1 d . . .
H22A H 0.1199 0.5363 0.6745 0.053 Uiso 1 1 calc R . .
H22B H 0.1903 0.5821 0.7123 0.053 Uiso 1 1 calc R . .
H22C H 0.1563 0.5319 0.7510 0.053 Uiso 1 1 calc R . .
C23 C 0.3475(2) 0.54158(9) 0.63363(12) 0.0285(6) Uani 1 1 d . . .
C24 C 0.2839(3) 0.57641(11) 0.59296(14) 0.0378(7) Uani 1 1 d . . .
H24 H 0.2102 0.5896 0.6049 0.045 Uiso 1 1 calc R . .
C25 C 0.3277(3) 0.59209(12) 0.53473(16) 0.0519(9) Uani 1 1 d . . .
H25 H 0.2822 0.6151 0.5069 0.062 Uiso 1 1 calc R . .
C26 C 0.4350(3) 0.57478(14) 0.51737(16) 0.0575(10) Uani 1 1 d . . .
H26 H 0.4636 0.5854 0.4775 0.069 Uiso 1 1 calc R . .
C27 C 0.5021(3) 0.54153(12) 0.55841(15) 0.0463(8) Uani 1 1 d . . .
H27 H 0.5779 0.5300 0.5473 0.056 Uiso 1 1 calc R . .
C28 C 0.4579(2) 0.52530(10) 0.61562(13) 0.0334(6) Uani 1 1 d . . .
H28 H 0.5042 0.5024 0.6433 0.040 Uiso 1 1 calc R . .
C29 C 0.4138(2) 0.38310(9) 0.82251(11) 0.0192(5) Uani 1 1 d . . .
C30 C 0.4334(2) 0.36240(9) 0.88370(12) 0.0276(6) Uani 1 1 d . . .
H30 H 0.5079 0.3601 0.9090 0.033 Uiso 1 1 calc R . .
C31 C 0.3221(2) 0.34507(9) 0.90207(11) 0.0248(5) Uani 1 1 d . . .
H31 H 0.3080 0.3293 0.9422 0.030 Uiso 1 1 calc R . .
C32 C 0.2381(2) 0.35512(8) 0.85131(11) 0.0192(5) Uani 1 1 d . . .
C33 C 0.5057(2) 0.40662(9) 0.78373(11) 0.0246(5) Uani 1 1 d . . .
H33A H 0.5166 0.4427 0.7960 0.037 Uiso 1 1 calc R . .
H33B H 0.4794 0.4043 0.7372 0.037 Uiso 1 1 calc R . .
H33C H 0.5816 0.3884 0.7924 0.037 Uiso 1 1 calc R . .
C34 C 0.1102(2) 0.33987(9) 0.84692(11) 0.0247(5) Uani 1 1 d . . .
H34A H 0.0967 0.3118 0.8155 0.037 Uiso 1 1 calc R . .
H34B H 0.0603 0.3692 0.8325 0.037 Uiso 1 1 calc R . .
H34C H 0.0892 0.3285 0.8898 0.037 Uiso 1 1 calc R . .
C35 C 0.0107(2) 0.34863(9) 0.62259(11) 0.0202(5) Uani 1 1 d . . .
C36 C -0.0546(2) 0.34830(9) 0.56344(12) 0.0250(5) Uani 1 1 d . . .
H36 H -0.1140 0.3241 0.5488 0.030 Uiso 1 1 calc R . .
C37 C -0.0169(2) 0.39092(9) 0.52805(12) 0.0255(5) Uani 1 1 d . . .
H37 H -0.0469 0.4007 0.4853 0.031 Uiso 1 1 calc R . .
C38 C 0.0710(2) 0.41549(9) 0.56684(10) 0.0188(5) Uani 1 1 d . . .
C39 C 0.0002(2) 0.31411(9) 0.67941(12) 0.0255(5) Uani 1 1 d . . .
H39A H -0.0589 0.2874 0.6676 0.038 Uiso 1 1 calc R . .
H39B H -0.0251 0.3340 0.7161 0.038 Uiso 1 1 calc R . .
H39C H 0.0778 0.2982 0.6919 0.038 Uiso 1 1 calc R . .
C40 C 0.1372(2) 0.46255(9) 0.55045(11) 0.0235(5) Uani 1 1 d . . .
H40A H 0.1223 0.4897 0.5815 0.035 Uiso 1 1 calc R . .
H40B H 0.1098 0.4737 0.5063 0.035 Uiso 1 1 calc R . .
H40C H 0.2229 0.4551 0.5528 0.035 Uiso 1 1 calc R . .
N4 N 0.30910(18) 0.20509(7) 0.97407(9) 0.0221(4) Uani 1 1 d . . .
N5 N 0.21800(18) 0.16854(7) 0.88749(9) 0.0216(4) Uani 1 1 d . . .
C41 C 0.2646(2) 0.21052(9) 0.91368(11) 0.0213(5) Uani 1 1 d . . .
H41 H 0.264(2) 0.2407(9) 0.8914(11) 0.016(6) Uiso 1 1 d . . .
C42 C 0.2922(3) 0.15164(9) 0.99625(12) 0.0291(6) Uani 1 1 d . . .
H42A H 0.2423 0.1505 1.0335 0.035 Uiso 1 1 calc R . .
H42B H 0.3698 0.1349 1.0090 0.035 Uiso 1 1 calc R . .
C43 C 0.2286(2) 0.12625(9) 0.93561(11) 0.0251(5) Uani 1 1 d . . .
H43A H 0.2765 0.0977 0.9201 0.030 Uiso 1 1 calc R . .
H43B H 0.1491 0.1132 0.9446 0.030 Uiso 1 1 calc R . .
C44 C 0.3696(2) 0.24450(8) 1.01356(11) 0.0215(5) Uani 1 1 d . . .
C45 C 0.4882(2) 0.25576(9) 1.00450(12) 0.0262(5) Uani 1 1 d . . .
C46 C 0.5417(2) 0.29555(9) 1.04137(12) 0.0302(6) Uani 1 1 d . . .
H46 H 0.6224 0.3041 1.0363 0.036 Uiso 1 1 calc R . .
C47 C 0.4803(3) 0.32308(10) 1.08532(12) 0.0318(6) Uani 1 1 d . . .
C48 C 0.3636(3) 0.30993(9) 1.09314(12) 0.0303(6) Uani 1 1 d . . .
H48 H 0.3216 0.3284 1.1237 0.036 Uiso 1 1 calc R . .
C49 C 0.3054(2) 0.27057(9) 1.05776(11) 0.0242(5) Uani 1 1 d . . .
C50 C 0.5568(3) 0.22804(11) 0.95595(14) 0.0412(7) Uani 1 1 d . . .
H50A H 0.5393 0.2434 0.9128 0.062 Uiso 1 1 calc R . .
H50B H 0.5333 0.1919 0.9544 0.062 Uiso 1 1 calc R . .
H50C H 0.6425 0.2307 0.9689 0.062 Uiso 1 1 calc R . .
C51 C 0.5404(3) 0.36656(11) 1.12410(15) 0.0481(8) Uani 1 1 d . . .
H51A H 0.4871 0.3963 1.1225 0.072 Uiso 1 1 calc R . .
H51B H 0.6148 0.3757 1.1054 0.072 Uiso 1 1 calc R . .
H51C H 0.5583 0.3558 1.1694 0.072 Uiso 1 1 calc R . .
C52 C 0.1764(3) 0.25851(11) 1.06584(14) 0.0361(7) Uani 1 1 d . . .
H52A H 0.1295 0.2618 1.0237 0.054 Uiso 1 1 calc R . .
H52B H 0.1460 0.2824 1.0971 0.054 Uiso 1 1 calc R . .
H52C H 0.1700 0.2234 1.0820 0.054 Uiso 1 1 calc R . .
C53 C 0.1426(2) 0.16589(9) 0.82728(11) 0.0229(5) Uani 1 1 d . . .
C54 C 0.1851(2) 0.14160(9) 0.77370(12) 0.0277(6) Uani 1 1 d . . .
C55 C 0.1095(3) 0.14083(10) 0.71646(12) 0.0354(7) Uani 1 1 d . . .
H55 H 0.1358 0.1245 0.6791 0.043 Uiso 1 1 calc R . .
C56 C -0.0026(3) 0.16306(10) 0.71232(13) 0.0376(7) Uani 1 1 d . . .
C57 C -0.0423(3) 0.18526(10) 0.76742(14) 0.0353(7) Uani 1 1 d . . .
H57 H -0.1200 0.1999 0.7651 0.042 Uiso 1 1 calc R . .
C58 C 0.0283(2) 0.18671(9) 0.82601(12) 0.0278(6) Uani 1 1 d . . .
C59 C 0.3058(3) 0.11660(12) 0.77649(13) 0.0391(7) Uani 1 1 d . . .
H59A H 0.3559 0.1297 0.8141 0.059 Uiso 1 1 calc R . .
H59B H 0.3435 0.1243 0.7365 0.059 Uiso 1 1 calc R . .
H59C H 0.2967 0.0795 0.7806 0.059 Uiso 1 1 calc R . .
C60 C -0.0812(3) 0.16272(13) 0.64853(15) 0.0571(10) Uani 1 1 d . . .
H60A H -0.1613 0.1507 0.6563 0.086 Uiso 1 1 calc R . .
H60B H -0.0466 0.1398 0.6176 0.086 Uiso 1 1 calc R . .
H60C H -0.0864 0.1975 0.6306 0.086 Uiso 1 1 calc R . .
C61 C -0.0195(2) 0.20881(10) 0.88636(13) 0.0340(6) Uani 1 1 d . . .
H61A H -0.1062 0.2132 0.8788 0.051 Uiso 1 1 calc R . .
H61B H 0.0179 0.2421 0.8963 0.051 Uiso 1 1 calc R . .
H61C H -0.0013 0.1855 0.9231 0.051 Uiso 1 1 calc R . .
C1X C 0.8010(3) 0.37232(12) 0.89019(14) 0.0433(7) Uani 1 1 d . . .
H1X1 H 0.7251 0.3914 0.8914 0.052 Uiso 1 1 calc R . .
H1X2 H 0.8612 0.3960 0.8746 0.052 Uiso 1 1 calc R . .
Cl1 Cl 0.84947(9) 0.35087(5) 0.96939(4) 0.0729(3) Uani 1 1 d . . .
Cl2 Cl 0.77985(7) 0.32056(3) 0.83618(4) 0.04748(19) Uani 1 1 d . . .
C2X C -0.5256(7) 0.4588(3) 0.9804(3) 0.057(2) Uani 0.50 1 d P . 1
H2X1 H -0.5983 0.4507 0.9534 0.069 Uiso 0.50 1 d P A 1
H2X2 H -0.4981 0.4265 1.0004 0.069 Uiso 0.50 1 d P B 1
Cl3 Cl -0.5571(2) 0.50233(10) 1.04174(12) 0.0750(7) Uani 0.50 1 d P . 1
Cl4 Cl -0.41818(18) 0.48312(8) 0.93299(10) 0.0556(5) Uani 0.50 1 d P . 1

loop_
_atom_site_aniso_label
_atom_site_aniso_U_11
_atom_site_aniso_U_22
_atom_site_aniso_U_33
_atom_site_aniso_U_23
_atom_site_aniso_U_13
_atom_site_aniso_U_12
W1 0.01492(4) 0.01486(5) 0.01153(4) -0.00045(4) 0.00199(3) -0.00046(4)
O1 0.0197(8) 0.0210(8) 0.0168(8) -0.0018(7) 0.0013(6) 0.0047(7)
N1 0.0233(10) 0.0188(10) 0.0121(9) 0.0008(8) 0.0031(7) 0.0018(8)
F1 0.0627(12) 0.0244(8) 0.0311(8) 0.0022(7) 0.0185(8) -0.0089(7)
C1 0.0242(12) 0.0147(11) 0.0142(10) -0.0039(9) -0.0016(9) 0.0018(9)
N2 0.0192(10) 0.0175(10) 0.0149(9) 0.0003(7) 0.0022(8) -0.0025(8)
F2 0.1152(18) 0.0236(9) 0.0459(10) 0.0119(8) -0.0264(11) 0.0072(10)
C2 0.0211(12) 0.0213(12) 0.0224(12) -0.0032(10) 0.0005(9) -0.0001(10)
N3 0.0154(9) 0.0188(9) 0.0141(9) -0.0025(7) 0.0015(7) 0.0005(7)
C3 0.0191(13) 0.0357(15) 0.0544(18) -0.0203(14) -0.0027(12) 0.0028(12)
F3 0.0554(13) 0.0456(11) 0.1146(17) -0.0183(12) -0.0430(12) 0.0327(10)
F4 0.0197(9) 0.0580(11) 0.0953(15) -0.0275(11) 0.0114(9) 0.0032(8)
C4 0.0431(18) 0.0270(15) 0.0563(19) -0.0128(14) -0.0283(15) 0.0186(13)
F5 0.0299(8) 0.0365(8) 0.0258(7) 0.0020(7) 0.0086(6) -0.0047(7)
C5 0.060(2) 0.0173(13) 0.0322(15) -0.0001(12) -0.0155(14) 0.0066(13)
C6 0.0399(15) 0.0191(12) 0.0200(12) -0.0039(10) 0.0018(11) 0.0002(11)
C7 0.0355(15) 0.0206(12) 0.0205(12) 0.0034(10) 0.0148(10) 0.0090(11)
C8 0.062(2) 0.0258(14) 0.0220(13) 0.0006(11) 0.0148(13) 0.0132(13)
C9 0.099(3) 0.0443(19) 0.0254(15) 0.0018(14) 0.0312(18) 0.0282(19)
C10 0.072(3) 0.056(2) 0.049(2) 0.0176(17) 0.0420(19) 0.0381(19)
C11 0.0414(18) 0.0432(17) 0.0492(18) 0.0181(15) 0.0283(15) 0.0196(14)
C12 0.0303(14) 0.0272(13) 0.0296(13) 0.0103(11) 0.0172(11) 0.0103(11)
C13 0.073(2) 0.0322(15) 0.0170(13) -0.0086(11) 0.0033(13) 0.0094(15)
C14 0.101(3) 0.0468(19) 0.0193(14) -0.0041(13) 0.0051(16) 0.0242(19)
C15 0.116(4) 0.0389(18) 0.0334(17) -0.0130(15) -0.0067(19) 0.001(2)
C16 0.0202(13) 0.0356(14) 0.0291(13) 0.0112(11) 0.0085(10) 0.0103(11)
C17 0.0384(17) 0.0451(17) 0.0349(15) 0.0183(13) 0.0110(13) 0.0069(13)
C18 0.0249(14) 0.0499(18) 0.0450(17) 0.0174(14) 0.0044(12) 0.0009(13)
C19 0.0207(12) 0.0219(12) 0.0146(11) -0.0002(9) -0.0034(9) -0.0016(10)
C20 0.0313(14) 0.0192(12) 0.0236(12) 0.0019(10) -0.0034(10) -0.0059(10)
C21 0.057(2) 0.0302(15) 0.0288(14) -0.0008(12) -0.0127(13) -0.0162(14)
C22 0.0496(19) 0.0180(12) 0.0391(16) -0.0053(12) 0.0059(14) 0.0008(12)
C23 0.0294(14) 0.0237(13) 0.0302(13) 0.0074(11) -0.0105(11) -0.0137(11)
C24 0.0325(15) 0.0334(15) 0.0446(17) 0.0165(13) -0.0127(13) -0.0117(12)
C25 0.0454(19) 0.054(2) 0.0521(19) 0.0375(17) -0.0188(15) -0.0206(16)
C26 0.0395(19) 0.080(2) 0.0499(19) 0.0390(18) -0.0109(15) -0.0331(18)
C27 0.0291(16) 0.063(2) 0.0461(18) 0.0230(16) -0.0028(13) -0.0218(15)
C28 0.0257(14) 0.0393(16) 0.0330(14) 0.0149(12) -0.0093(11) -0.0151(12)
C29 0.0208(12) 0.0173(11) 0.0189(11) 0.0007(9) -0.0018(9) 0.0000(9)
C30 0.0269(14) 0.0304(14) 0.0243(13) 0.0060(11) -0.0051(10) 0.0021(11)
C31 0.0338(14) 0.0223(12) 0.0184(12) 0.0058(10) 0.0019(10) 0.0001(11)
C32 0.0251(12) 0.0164(11) 0.0167(11) 0.0011(9) 0.0052(9) -0.0009(9)
C33 0.0191(11) 0.0300(13) 0.0242(12) 0.0005(11) -0.0009(9) -0.0031(11)
C34 0.0290(14) 0.0265(13) 0.0190(12) 0.0065(10) 0.0041(10) -0.0025(10)
C35 0.0197(12) 0.0186(11) 0.0225(12) -0.0021(10) 0.0024(9) 0.0003(9)
C36 0.0207(12) 0.0271(13) 0.0262(13) -0.0060(11) -0.0037(10) -0.0031(10)
C37 0.0248(13) 0.0327(14) 0.0183(12) -0.0009(10) -0.0025(10) 0.0016(10)
C38 0.0167(11) 0.0250(12) 0.0149(10) -0.0005(9) 0.0030(8) 0.0037(9)
C39 0.0241(13) 0.0238(13) 0.0285(13) 0.0002(11) 0.0010(10) -0.0067(10)
C40 0.0239(13) 0.0288(13) 0.0175(11) 0.0038(10) 0.0004(9) 0.0010(10)
N4 0.0296(11) 0.0169(10) 0.0194(10) 0.0033(8) -0.0002(8) -0.0063(8)
N5 0.0280(11) 0.0181(10) 0.0185(10) 0.0013(8) -0.0002(8) -0.0053(8)
C41 0.0253(13) 0.0178(12) 0.0207(12) 0.0023(10) 0.0021(9) -0.0022(10)
C42 0.0424(16) 0.0191(12) 0.0245(13) 0.0046(10) -0.0040(11) -0.0057(11)
C43 0.0359(15) 0.0173(12) 0.0217(12) 0.0012(10) 0.0011(10) -0.0040(10)
C44 0.0316(14) 0.0160(11) 0.0158(11) 0.0034(9) -0.0039(10) -0.0050(10)
C45 0.0315(14) 0.0229(13) 0.0237(12) 0.0037(10) -0.0004(10) -0.0050(11)
C46 0.0286(14) 0.0275(14) 0.0335(14) 0.0060(11) -0.0038(11) -0.0104(11)
C47 0.0447(17) 0.0244(13) 0.0245(13) 0.0030(11) -0.0065(12) -0.0100(12)
C48 0.0452(17) 0.0242(13) 0.0213(12) -0.0016(11) 0.0020(11) -0.0035(12)
C49 0.0343(14) 0.0208(12) 0.0172(11) 0.0043(10) 0.0014(10) -0.0036(10)
C50 0.0373(17) 0.0415(17) 0.0460(17) -0.0080(14) 0.0108(14) -0.0081(13)
C51 0.062(2) 0.0359(16) 0.0442(18) -0.0079(14) -0.0086(16) -0.0197(15)
C52 0.0369(16) 0.0359(15) 0.0370(15) -0.0076(13) 0.0114(13) -0.0071(13)
C53 0.0300(14) 0.0197(12) 0.0183(11) 0.0029(10) -0.0020(10) -0.0074(10)
C54 0.0383(15) 0.0229(13) 0.0220(12) 0.0022(10) 0.0027(11) -0.0103(11)
C55 0.056(2) 0.0284(14) 0.0210(13) -0.0009(11) -0.0011(12) -0.0140(13)
C56 0.0485(19) 0.0297(15) 0.0312(15) 0.0058(12) -0.0149(13) -0.0175(13)
C57 0.0345(16) 0.0288(14) 0.0405(16) 0.0113(13) -0.0082(13) -0.0068(12)
C58 0.0335(15) 0.0196(12) 0.0292(13) 0.0058(11) -0.0027(11) -0.0059(11)
C59 0.0468(18) 0.0432(17) 0.0285(15) -0.0060(13) 0.0101(13) -0.0031(14)
C60 0.072(3) 0.053(2) 0.0407(18) 0.0057(16) -0.0278(17) -0.0216(18)
C61 0.0315(15) 0.0309(15) 0.0395(15) 0.0039(13) 0.0027(12) 0.0046(12)
C1X 0.0362(17) 0.0555(19) 0.0385(16) 0.0027(15) 0.0049(13) 0.0095(15)
Cl1 0.0649(6) 0.1211(9) 0.0327(4) 0.0112(5) 0.0045(4) -0.0220(6)
Cl2 0.0437(4) 0.0492(4) 0.0474(4) 0.0044(4) -0.0080(3) 0.0071(4)
C2X 0.060(5) 0.059(4) 0.058(4) -0.018(4) 0.033(4) -0.019(4)
Cl3 0.0649(14) 0.1013(18) 0.0626(14) -0.0407(13) 0.0268(11) 0.0037(12)
Cl4 0.0561(12) 0.0644(13) 0.0493(11) -0.0185(9) 0.0216(9) -0.0241(10)

loop_
_atom_type_symbol
_atom_type_description
_atom_type_scat_dispersion_real
_atom_type_scat_dispersion_imag
_atom_type_scat_source
C C 0.0033 0.0016 'International Tables Vol C Tables 4.2.6.8 and 6.1.1.4'
H H 0.0000 0.0000 'International Tables Vol C Tables 4.2.6.8 and 6.1.1.4'
N N 0.0061 0.0033 'International Tables Vol C Tables 4.2.6.8 and 6.1.1.4'
O O 0.0106 0.0060 'International Tables Vol C Tables 4.2.6.8 and 6.1.1.4'
F F 0.0171 0.0103 'International Tables Vol C Tables 4.2.6.8 and 6.1.1.4'
Cl Cl 0.1484 0.1585 'International Tables Vol C Tables 4.2.6.8 and 6.1.1.4'
W W -0.8490 6.8722 'International Tables Vol C Tables 4.2.6.8 and 6.1.1.4'

loop_
_geom_angle_atom_site_label_1
_geom_angle_atom_site_label_2
_geom_angle_atom_site_label_3
_geom_angle
_geom_angle_site_symmetry_1
_geom_angle_site_symmetry_3
N1 W1 C19 98.47(10) . .
N1 W1 O1 160.06(8) . .
C19 W1 O1 101.37(9) . .
N1 W1 N3 96.41(8) . .
C19 W1 N3 102.18(8) . .
O1 W1 N3 77.49(6) . .
N1 W1 N2 95.36(8) . .
C19 W1 N2 102.91(8) . .
O1 W1 N2 82.21(6) . .
N3 W1 N2 150.30(7) . .
C1 O1 W1 138.77(14) . .
C7 N1 W1 175.84(17) . .
O1 C1 C6 123.9(2) . .
O1 C1 C2 120.8(2) . .
C6 C1 C2 115.2(2) . .
C29 N2 C32 106.29(18) . .
C29 N2 W1 130.58(14) . .
C32 N2 W1 123.09(15) . .
F5 C2 C3 118.7(2) . .
F5 C2 C1 118.5(2) . .
C3 C2 C1 122.8(2) . .
C38 N3 C35 106.71(18) . .
C38 N3 W1 133.24(15) . .
C35 N3 W1 119.87(14) . .
F4 C3 C4 120.7(3) . .
F4 C3 C2 120.2(3) . .
C4 C3 C2 119.1(3) . .
F3 C4 C5 120.5(3) . .
F3 C4 C3 119.9(3) . .
C5 C4 C3 119.6(2) . .
F2 C5 C4 119.8(3) . .
F2 C5 C6 119.4(3) . .
C4 C5 C6 120.7(3) . .
F1 C6 C5 118.0(2) . .
F1 C6 C1 119.6(2) . .
C5 C6 C1 122.4(3) . .
N1 C7 C12 119.4(2) . .
N1 C7 C8 119.3(2) . .
C12 C7 C8 121.4(2) . .
C9 C8 C7 116.7(3) . .
C9 C8 C13 119.5(3) . .
C7 C8 C13 123.8(2) . .
C10 C9 C8 122.7(3) . .
C10 C9 H9 118.6 . .
C8 C9 H9 118.6 . .
C9 C10 C11 119.7(3) . .
C9 C10 H10 120.1 . .
C11 C10 H10 120.1 . .
C10 C11 C12 121.1(3) . .
C10 C11 H11 119.4 . .
C12 C11 H11 119.4 . .
C11 C12 C7 118.4(3) . .
C11 C12 C16 119.2(3) . .
C7 C12 C16 122.3(2) . .
C8 C13 C14 111.6(3) . .
C8 C13 C15 111.5(3) . .
C14 C13 C15 109.4(2) . .
C8 C13 H13 108.1 . .
C14 C13 H13 108.1 . .
C15 C13 H13 108.1 . .
C13 C14 H14A 109.5 . .
C13 C14 H14B 109.5 . .
H14A C14 H14B 109.5 . .
C13 C14 H14C 109.5 . .
H14A C14 H14C 109.5 . .
H14B C14 H14C 109.5 . .
C13 C15 H15A 109.5 . .
C13 C15 H15B 109.5 . .
H15A C15 H15B 109.5 . .
C13 C15 H15C 109.5 . .
H15A C15 H15C 109.5 . .
H15B C15 H15C 109.5 . .
C12 C16 C18 113.0(2) . .
C12 C16 C17 111.2(2) . .
C18 C16 C17 109.5(2) . .
C12 C16 H16 107.6 . .
C18 C16 H16 107.6 . .
C17 C16 H16 107.6 . .
C16 C17 H17A 109.5 . .
C16 C17 H17B 109.5 . .
H17A C17 H17B 109.5 . .
C16 C17 H17C 109.5 . .
H17A C17 H17C 109.5 . .
H17B C17 H17C 109.5 . .
C16 C18 H18A 109.5 . .
C16 C18 H18B 109.5 . .
H18A C18 H18B 109.5 . .
C16 C18 H18C 109.5 . .
H18A C18 H18C 109.5 . .
H18B C18 H18C 109.5 . .
C20 C19 W1 143.67(19) . .
C20 C19 H19 111.5(14) . .
W1 C19 H19 104.8(14) . .
C22 C20 C19 111.1(2) . .
C22 C20 C23 112.5(2) . .
C19 C20 C23 108.8(2) . .
C22 C20 C21 107.9(2) . .
C19 C20 C21 108.5(2) . .
C23 C20 C21 107.8(2) . .
C20 C21 H21A 109.5 . .
C20 C21 H21B 109.5 . .
H21A C21 H21B 109.5 . .
C20 C21 H21C 109.5 . .
H21A C21 H21C 109.5 . .
H21B C21 H21C 109.5 . .
C20 C22 H22A 109.5 . .
C20 C22 H22B 109.5 . .
H22A C22 H22B 109.5 . .
C20 C22 H22C 109.5 . .
H22A C22 H22C 109.5 . .
H22B C22 H22C 109.5 . .
C24 C23 C28 117.5(2) . .
C24 C23 C20 122.4(3) . .
C28 C23 C20 120.0(2) . .
C23 C24 C25 120.5(3) . .
C23 C24 H24 119.7 . .
C25 C24 H24 119.7 . .
C26 C25 C24 120.9(3) . .
C26 C25 H25 119.6 . .
C24 C25 H25 119.6 . .
C25 C26 C27 119.6(3) . .
C25 C26 H26 120.2 . .
C27 C26 H26 120.2 . .
C28 C27 C26 119.6(3) . .
C28 C27 H27 120.2 . .
C26 C27 H27 120.2 . .
C27 C28 C23 121.8(3) . .
C27 C28 H28 119.1 . .
C23 C28 H28 119.1 . .
C30 C29 N2 109.5(2) . .
C30 C29 C33 126.2(2) . .
N2 C29 C33 124.20(19) . .
C29 C30 C31 107.3(2) . .
C29 C30 H30 126.3 . .
C31 C30 H30 126.3 . .
C32 C31 C30 107.5(2) . .
C32 C31 H31 126.2 . .
C30 C31 H31 126.2 . .
C31 C32 N2 109.3(2) . .
C31 C32 C34 126.3(2) . .
N2 C32 C34 124.2(2) . .
C29 C33 H33A 109.5 . .
C29 C33 H33B 109.5 . .
H33A C33 H33B 109.5 . .
C29 C33 H33C 109.5 . .
H33A C33 H33C 109.5 . .
H33B C33 H33C 109.5 . .
C32 C34 H34A 109.5 . .
C32 C34 H34B 109.5 . .
H34A C34 H34B 109.5 . .
C32 C34 H34C 109.5 . .
H34A C34 H34C 109.5 . .
H34B C34 H34C 109.5 . .
C36 C35 N3 109.6(2) . .
C36 C35 C39 128.6(2) . .
N3 C35 C39 121.7(2) . .
C35 C36 C37 107.0(2) . .
C35 C36 H36 126.5 . .
C37 C36 H36 126.5 . .
C38 C37 C36 107.4(2) . .
C38 C37 H37 126.3 . .
C36 C37 H37 126.3 . .
C37 C38 N3 109.2(2) . .
C37 C38 C40 126.9(2) . .
N3 C38 C40 123.9(2) . .
C35 C39 H39A 109.5 . .
C35 C39 H39B 109.5 . .
H39A C39 H39B 109.5 . .
C35 C39 H39C 109.5 . .
H39A C39 H39C 109.5 . .
H39B C39 H39C 109.5 . .
C38 C40 H40A 109.5 . .
C38 C40 H40B 109.5 . .
H40A C40 H40B 109.5 . .
C38 C40 H40C 109.5 . .
H40A C40 H40C 109.5 . .
H40B C40 H40C 109.5 . .
C41 N4 C44 125.52(19) . .
C41 N4 C42 110.24(19) . .
C44 N4 C42 124.20(18) . .
C41 N5 C53 125.3(2) . .
C41 N5 C43 109.97(19) . .
C53 N5 C43 123.15(19) . .
N4 C41 N5 114.0(2) . .
N4 C41 H41 123.9(15) . .
N5 C41 H41 122.1(15) . .
N4 C42 C43 102.59(18) . .
N4 C42 H42A 111.2 . .
C43 C42 H42A 111.2 . .
N4 C42 H42B 111.2 . .
C43 C42 H42B 111.2 . .
H42A C42 H42B 109.2 . .
N5 C43 C42 103.15(18) . .
N5 C43 H43A 111.1 . .
C42 C43 H43A 111.1 . .
N5 C43 H43B 111.1 . .
C42 C43 H43B 111.1 . .
H43A C43 H43B 109.1 . .
C49 C44 C45 122.8(2) . .
C49 C44 N4 118.2(2) . .
C45 C44 N4 118.9(2) . .
C46 C45 C44 117.2(2) . .
C46 C45 C50 120.1(2) . .
C44 C45 C50 122.7(2) . .
C47 C46 C45 121.9(3) . .
C47 C46 H46 119.1 . .
C45 C46 H46 119.1 . .
C48 C47 C46 118.7(2) . .
C48 C47 C51 120.7(3) . .
C46 C47 C51 120.6(3) . .
C47 C48 C49 122.1(2) . .
C47 C48 H48 118.9 . .
C49 C48 H48 118.9 . .
C44 C49 C48 117.3(2) . .
C44 C49 C52 122.0(2) . .
C48 C49 C52 120.6(2) . .
C45 C50 H50A 109.5 . .
C45 C50 H50B 109.5 . .
H50A C50 H50B 109.5 . .
C45 C50 H50C 109.5 . .
H50A C50 H50C 109.5 . .
H50B C50 H50C 109.5 . .
C47 C51 H51A 109.5 . .
C47 C51 H51B 109.5 . .
H51A C51 H51B 109.5 . .
C47 C51 H51C 109.5 . .
H51A C51 H51C 109.5 . .
H51B C51 H51C 109.5 . .
C49 C52 H52A 109.5 . .
C49 C52 H52B 109.5 . .
H52A C52 H52B 109.5 . .
C49 C52 H52C 109.5 . .
H52A C52 H52C 109.5 . .
H52B C52 H52C 109.5 . .
C58 C53 C54 122.8(2) . .
C58 C53 N5 118.0(2) . .
C54 C53 N5 119.2(2) . .
C55 C54 C53 116.9(3) . .
C55 C54 C59 120.6(2) . .
C53 C54 C59 122.6(2) . .
C56 C55 C54 122.1(3) . .
C56 C55 H55 118.9 . .
C54 C55 H55 118.9 . .
C57 C56 C55 118.9(2) . .
C57 C56 C60 120.5(3) . .
C55 C56 C60 120.6(3) . .
C56 C57 C58 121.7(3) . .
C56 C57 H57 119.2 . .
C58 C57 H57 119.2 . .
C57 C58 C53 117.6(3) . .
C57 C58 C61 120.6(3) . .
C53 C58 C61 121.8(2) . .
C54 C59 H59A 109.5 . .
C54 C59 H59B 109.5 . .
H59A C59 H59B 109.5 . .
C54 C59 H59C 109.5 . .
H59A C59 H59C 109.5 . .
H59B C59 H59C 109.5 . .
C56 C60 H60A 109.5 . .
C56 C60 H60B 109.5 . .
H60A C60 H60B 109.5 . .
C56 C60 H60C 109.5 . .
H60A C60 H60C 109.5 . .
H60B C60 H60C 109.5 . .
C58 C61 H61A 109.5 . .
C58 C61 H61B 109.5 . .
H61A C61 H61B 109.5 . .
C58 C61 H61C 109.5 . .
H61A C61 H61C 109.5 . .
H61B C61 H61C 109.5 . .
Cl2 C1X Cl1 110.84(17) . .
Cl2 C1X H1X1 109.5 . .
Cl1 C1X H1X1 109.5 . .
Cl2 C1X H1X2 109.5 . .
Cl1 C1X H1X2 109.5 . .
H1X1 C1X H1X2 108.1 . .
Cl3 C2X Cl4 24.16(13) 3_467 .
Cl3 C2X Cl3 87.1(3) 3_467 .
Cl4 C2X Cl3 111.2(4) . .
Cl3 C2X H2X1 119.7 3_467 .
Cl4 C2X H2X1 110.5 . .
Cl3 C2X H2X1 109.9 . .
Cl3 C2X H2X2 122.7 3_467 .
Cl4 C2X H2X2 110.0 . .
Cl3 C2X H2X2 109.3 . .
H2X1 C2X H2X2 105.8 . .
Cl4 Cl3 C2X 98.8(4) 3_467 3_467
Cl4 Cl3 C2X 167.4(4) 3_467 .
C2X Cl3 C2X 92.9(3) 3_467 .
Cl4 Cl3 Cl3 150.3(4) 3_467 3_467
C2X Cl3 Cl3 51.7(3) 3_467 3_467
C2X Cl3 Cl3 41.1(2) . 3_467
Cl3 Cl4 C2X 57.0(3) 3_467 .

loop_
_geom_bond_atom_site_label_1
_geom_bond_atom_site_label_2
_geom_bond_distance
_geom_bond_site_symmetry_2
W1 N1 1.7566(18) .
W1 C19 1.889(2) .
W1 O1 2.0775(15) .
W1 N3 2.1274(18) .
W1 N2 2.1348(18) .
O1 C1 1.323(3) .
N1 C7 1.403(3) .
F1 C6 1.356(3) .
C1 C6 1.391(3) .
C1 C2 1.392(3) .
N2 C29 1.394(3) .
N2 C32 1.398(3) .
F2 C5 1.355(3) .
C2 F5 1.351(3) .
C2 C3 1.383(3) .
N3 C38 1.385(3) .
N3 C35 1.393(3) .
C3 F4 1.339(3) .
C3 C4 1.376(4) .
F3 C4 1.354(3) .
C4 C5 1.356(5) .
C5 C6 1.367(4) .
C7 C12 1.408(4) .
C7 C8 1.416(4) .
C8 C9 1.405(4) .
C8 C13 1.504(4) .
C9 C10 1.367(5) .
C9 H9 0.9500 .
C10 C11 1.379(5) .
C10 H10 0.9500 .
C11 C12 1.398(3) .
C11 H11 0.9500 .
C12 C16 1.515(4) .
C13 C14 1.536(4) .
C13 C15 1.538(4) .
C13 H13 1.0000 .
C14 H14A 0.9800 .
C14 H14B 0.9800 .
C14 H14C 0.9800 .
C15 H15A 0.9800 .
C15 H15B 0.9800 .
C15 H15C 0.9800 .
C16 C18 1.526(4) .
C16 C17 1.530(3) .
C16 H16 1.0000 .
C17 H17A 0.9800 .
C17 H17B 0.9800 .
C17 H17C 0.9800 .
C18 H18A 0.9800 .
C18 H18B 0.9800 .
C18 H18C 0.9800 .
C19 C20 1.534(3) .
C19 H19 0.96(2) .
C20 C22 1.524(4) .
C20 C23 1.540(3) .
C20 C21 1.551(3) .
C21 H21A 0.9800 .
C21 H21B 0.9800 .
C21 H21C 0.9800 .
C22 H22A 0.9800 .
C22 H22B 0.9800 .
C22 H22C 0.9800 .
C23 C24 1.392(4) .
C23 C28 1.393(4) .
C24 C25 1.398(4) .
C24 H24 0.9500 .
C25 C26 1.365(5) .
C25 H25 0.9500 .
C26 C27 1.389(4) .
C26 H26 0.9500 .
C27 C28 1.386(4) .
C27 H27 0.9500 .
C28 H28 0.9500 .
C29 C30 1.372(3) .
C29 C33 1.493(3) .
C30 C31 1.412(4) .
C30 H30 0.9500 .
C31 C32 1.373(3) .
C31 H31 0.9500 .
C32 C34 1.488(3) .
C33 H33A 0.9800 .
C33 H33B 0.9800 .
C33 H33C 0.9800 .
C34 H34A 0.9800 .
C34 H34B 0.9800 .
C34 H34C 0.9800 .
C35 C36 1.368(3) .
C35 C39 1.491(3) .
C36 C37 1.416(3) .
C36 H36 0.9500 .
C37 C38 1.375(3) .
C37 H37 0.9500 .
C38 C40 1.491(3) .
C39 H39A 0.9800 .
C39 H39B 0.9800 .
C39 H39C 0.9800 .
C40 H40A 0.9800 .
C40 H40B 0.9800 .
C40 H40C 0.9800 .
N4 C41 1.308(3) .
N4 C44 1.445(3) .
N4 C42 1.487(3) .
N5 C41 1.311(3) .
N5 C53 1.443(3) .
N5 C43 1.483(3) .
C41 H41 0.91(2) .
C42 C43 1.536(3) .
C42 H42A 0.9900 .
C42 H42B 0.9900 .
C43 H43A 0.9900 .
C43 H43B 0.9900 .
C44 C49 1.389(3) .
C44 C45 1.394(3) .
C45 C46 1.393(3) .
C45 C50 1.502(4) .
C46 C47 1.387(4) .
C46 H46 0.9500 .
C47 C48 1.379(4) .
C47 C51 1.514(4) .
C48 C49 1.391(3) .
C48 H48 0.9500 .
C49 C52 1.507(4) .
C50 H50A 0.9800 .
C50 H50B 0.9800 .
C50 H50C 0.9800 .
C51 H51A 0.9800 .
C51 H51B 0.9800 .
C51 H51C 0.9800 .
C52 H52A 0.9800 .
C52 H52B 0.9800 .
C52 H52C 0.9800 .
C53 C58 1.393(4) .
C53 C54 1.394(3) .
C54 C55 1.393(4) .
C54 C59 1.503(4) .
C55 C56 1.385(4) .
C55 H55 0.9500 .
C56 C57 1.384(4) .
C56 C60 1.519(4) .
C57 C58 1.387(4) .
C57 H57 0.9500 .
C58 C61 1.512(4) .
C59 H59A 0.9800 .
C59 H59B 0.9800 .
C59 H59C 0.9800 .
C60 H60A 0.9800 .
C60 H60B 0.9800 .
C60 H60C 0.9800 .
C61 H61A 0.9800 .
C61 H61B 0.9800 .
C61 H61C 0.9800 .
C1X Cl2 1.755(3) .
C1X Cl1 1.767(3) .
C1X H1X1 0.9900 .
C1X H1X2 0.9900 .
C2X Cl3 1.475(7) 3_467
C2X Cl4 1.738(6) .
C2X Cl3 1.759(7) .
C2X H2X1 0.9712 .
C2X H2X2 0.9789 .
Cl3 Cl4 0.7198(19) 3_467
Cl3 C2X 1.475(7) 3_467
Cl3 Cl3 2.239(4) 3_467
Cl4 Cl3 0.7197(19) 3_467

loop_
_geom_torsion_atom_site_label_1
_geom_torsion_atom_site_label_2
_geom_torsion_atom_site_label_3
_geom_torsion_atom_site_label_4
_geom_torsion
_geom_torsion_site_symmetry_1
_geom_torsion_site_symmetry_2
_geom_torsion_site_symmetry_3
_geom_torsion_site_symmetry_4
N1 W1 O1 C1 -98.5(3) . . . .
C19 W1 O1 C1 87.4(2) . . . .
N3 W1 O1 C1 -172.4(2) . . . .
N2 W1 O1 C1 -14.2(2) . . . .
C19 W1 N1 C7 178(100) . . . .
O1 W1 N1 C7 3(3) . . . .
N3 W1 N1 C7 74(2) . . . .
N2 W1 N1 C7 -78(2) . . . .
W1 O1 C1 C6 70.8(3) . . . .
W1 O1 C1 C2 -111.2(2) . . . .
N1 W1 N2 C29 -127.78(19) . . . .
C19 W1 N2 C29 -27.8(2) . . . .
O1 W1 N2 C29 72.15(19) . . . .
N3 W1 N2 C29 119.2(2) . . . .
N1 W1 N2 C32 49.59(17) . . . .
C19 W1 N2 C32 149.57(17) . . . .
O1 W1 N2 C32 -110.49(17) . . . .
N3 W1 N2 C32 -63.4(2) . . . .
O1 C1 C2 F5 1.8(3) . . . .
C6 C1 C2 F5 179.96(19) . . . .
O1 C1 C2 C3 -179.2(2) . . . .
C6 C1 C2 C3 -1.0(3) . . . .
N1 W1 N3 C38 92.5(2) . . . .
C19 W1 N3 C38 -7.7(2) . . . .
O1 W1 N3 C38 -106.8(2) . . . .
N2 W1 N3 C38 -154.80(18) . . . .
N1 W1 N3 C35 -81.85(17) . . . .
C19 W1 N3 C35 178.02(17) . . . .
O1 W1 N3 C35 78.89(16) . . . .
N2 W1 N3 C35 30.9(2) . . . .
F5 C2 C3 F4 -1.9(4) . . . .
C1 C2 C3 F4 179.0(2) . . . .
F5 C2 C3 C4 177.6(2) . . . .
C1 C2 C3 C4 -1.5(4) . . . .
F4 C3 C4 F3 0.7(4) . . . .
C2 C3 C4 F3 -178.8(2) . . . .
F4 C3 C4 C5 -178.6(2) . . . .
C2 C3 C4 C5 1.9(4) . . . .
F3 C4 C5 F2 0.7(4) . . . .
C3 C4 C5 F2 -180.0(2) . . . .
F3 C4 C5 C6 -179.0(2) . . . .
C3 C4 C5 C6 0.3(4) . . . .
F2 C5 C6 F1 -3.9(4) . . . .
C4 C5 C6 F1 175.9(2) . . . .
F2 C5 C6 C1 177.3(2) . . . .
C4 C5 C6 C1 -2.9(4) . . . .
O1 C1 C6 F1 2.5(3) . . . .
C2 C1 C6 F1 -175.6(2) . . . .
O1 C1 C6 C5 -178.7(2) . . . .
C2 C1 C6 C5 3.2(3) . . . .
W1 N1 C7 C12 -75(2) . . . .
W1 N1 C7 C8 107(2) . . . .
N1 C7 C8 C9 178.4(2) . . . .
C12 C7 C8 C9 -0.1(4) . . . .
N1 C7 C8 C13 -1.0(4) . . . .
C12 C7 C8 C13 -179.4(2) . . . .
C7 C8 C9 C10 1.2(5) . . . .
C13 C8 C9 C10 -179.4(3) . . . .
C8 C9 C10 C11 -0.9(5) . . . .
C9 C10 C11 C12 -0.5(5) . . . .
C10 C11 C12 C7 1.6(4) . . . .
C10 C11 C12 C16 -176.0(3) . . . .
N1 C7 C12 C11 -179.7(2) . . . .
C8 C7 C12 C11 -1.3(4) . . . .
N1 C7 C12 C16 -2.2(4) . . . .
C8 C7 C12 C16 176.2(2) . . . .
C9 C8 C13 C14 58.9(3) . . . .
C7 C8 C13 C14 -121.7(3) . . . .
C9 C8 C13 C15 -63.7(4) . . . .
C7 C8 C13 C15 115.6(3) . . . .
C11 C12 C16 C18 -54.4(3) . . . .
C7 C12 C16 C18 128.2(3) . . . .
C11 C12 C16 C17 69.3(3) . . . .
C7 C12 C16 C17 -108.2(3) . . . .
N1 W1 C19 C20 3.8(3) . . . .
O1 W1 C19 C20 -178.3(3) . . . .
N3 W1 C19 C20 102.3(3) . . . .
N2 W1 C19 C20 -93.8(3) . . . .
W1 C19 C20 C22 -22.9(4) . . . .
W1 C19 C20 C23 -147.3(2) . . . .
W1 C19 C20 C21 95.6(3) . . . .
C22 C20 C23 C24 -4.1(3) . . . .
C19 C20 C23 C24 119.5(3) . . . .
C21 C20 C23 C24 -123.0(3) . . . .
C22 C20 C23 C28 176.8(2) . . . .
C19 C20 C23 C28 -59.6(3) . . . .
C21 C20 C23 C28 57.9(3) . . . .
C28 C23 C24 C25 3.1(4) . . . .
C20 C23 C24 C25 -176.0(2) . . . .
C23 C24 C25 C26 -1.9(5) . . . .
C24 C25 C26 C27 -0.6(5) . . . .
C25 C26 C27 C28 1.7(5) . . . .
C26 C27 C28 C23 -0.3(5) . . . .
C24 C23 C28 C27 -2.1(4) . . . .
C20 C23 C28 C27 177.0(2) . . . .
C32 N2 C29 C30 -0.2(2) . . . .
W1 N2 C29 C30 177.46(16) . . . .
C32 N2 C29 C33 -180.0(2) . . . .
W1 N2 C29 C33 -2.3(3) . . . .
N2 C29 C30 C31 -0.3(3) . . . .
C33 C29 C30 C31 179.5(2) . . . .
C29 C30 C31 C32 0.7(3) . . . .
C30 C31 C32 N2 -0.9(3) . . . .
C30 C31 C32 C34 175.0(2) . . . .
C29 N2 C32 C31 0.7(2) . . . .
W1 N2 C32 C31 -177.23(15) . . . .
C29 N2 C32 C34 -175.3(2) . . . .
W1 N2 C32 C34 6.8(3) . . . .
C38 N3 C35 C36 0.2(2) . . . .
W1 N3 C35 C36 175.83(15) . . . .
C38 N3 C35 C39 -176.2(2) . . . .
W1 N3 C35 C39 -0.6(3) . . . .
N3 C35 C36 C37 -0.4(3) . . . .
C39 C35 C36 C37 175.7(2) . . . .
C35 C36 C37 C38 0.5(3) . . . .
C36 C37 C38 N3 -0.4(3) . . . .
C36 C37 C38 C40 -179.7(2) . . . .
C35 N3 C38 C37 0.2(2) . . . .
W1 N3 C38 C37 -174.68(16) . . . .
C35 N3 C38 C40 179.5(2) . . . .
W1 N3 C38 C40 4.6(3) . . . .
C44 N4 C41 N5 177.5(2) . . . .
C42 N4 C41 N5 -0.6(3) . . . .
C53 N5 C41 N4 166.8(2) . . . .
C43 N5 C41 N4 0.6(3) . . . .
C41 N4 C42 C43 0.4(3) . . . .
C44 N4 C42 C43 -177.8(2) . . . .
C41 N5 C43 C42 -0.3(3) . . . .
C53 N5 C43 C42 -166.9(2) . . . .
N4 C42 C43 N5 0.0(3) . . . .
C41 N4 C44 C49 99.5(3) . . . .
C42 N4 C44 C49 -82.5(3) . . . .
C41 N4 C44 C45 -78.7(3) . . . .
C42 N4 C44 C45 99.3(3) . . . .
C49 C44 C45 C46 -1.0(4) . . . .
N4 C44 C45 C46 177.1(2) . . . .
C49 C44 C45 C50 -179.1(2) . . . .
N4 C44 C45 C50 -0.9(4) . . . .
C44 C45 C46 C47 0.0(4) . . . .
C50 C45 C46 C47 178.1(2) . . . .
C45 C46 C47 C48 1.0(4) . . . .
C45 C46 C47 C51 -179.3(2) . . . .
C46 C47 C48 C49 -0.9(4) . . . .
C51 C47 C48 C49 179.3(2) . . . .
C45 C44 C49 C48 1.0(4) . . . .
N4 C44 C49 C48 -177.1(2) . . . .
C45 C44 C49 C52 178.7(2) . . . .
N4 C44 C49 C52 0.6(3) . . . .
C47 C48 C49 C44 0.0(4) . . . .
C47 C48 C49 C52 -177.8(2) . . . .
C41 N5 C53 C58 -69.2(3) . . . .
C43 N5 C53 C58 95.2(3) . . . .
C41 N5 C53 C54 112.5(3) . . . .
C43 N5 C53 C54 -83.0(3) . . . .
C58 C53 C54 C55 2.9(4) . . . .
N5 C53 C54 C55 -179.0(2) . . . .
C58 C53 C54 C59 -176.4(2) . . . .
N5 C53 C54 C59 1.7(3) . . . .
C53 C54 C55 C56 0.1(4) . . . .
C59 C54 C55 C56 179.4(2) . . . .
C54 C55 C56 C57 -2.1(4) . . . .
C54 C55 C56 C60 178.3(2) . . . .
C55 C56 C57 C58 1.4(4) . . . .
C60 C56 C57 C58 -179.1(3) . . . .
C56 C57 C58 C53 1.4(4) . . . .
C56 C57 C58 C61 -176.9(2) . . . .
C54 C53 C58 C57 -3.6(4) . . . .
N5 C53 C58 C57 178.2(2) . . . .
C54 C53 C58 C61 174.6(2) . . . .
N5 C53 C58 C61 -3.5(3) . . . .
Cl3 C2X Cl3 Cl4 159(2) 3_467 . . 3_467
Cl4 C2X Cl3 Cl4 161(2) . . . 3_467
Cl3 C2X Cl3 C2X 0.001(2) 3_467 . . 3_467
Cl4 C2X Cl3 C2X 2.0(2) . . . 3_467
Cl4 C2X Cl3 Cl3 2.0(2) . . . 3_467
Cl3 C2X Cl4 Cl3 -4.9(5) . . . 3_467
